data_9017808
loop_
_publ_author_name
'Costa, U.'
'Ballirano, P.'

_publ_section_title
;
 Improved powder X-ray data for the cement phase Ca12Al14O32F2 (C11A7f)
;
_journal_name_full 'Powder Diffraction'
_journal_page_first 56
_journal_page_last 61
_journal_volume 15
_journal_year 2000
_chemical_compound_source Synthetic
_chemical_formula_sum 'Al7 Ca6 F0.87 O16'
_chemical_name_mineral Fluormayenite
_space_group_IT_number 220
_space_group_name_Hall 'I -4bd 2c 3'
_space_group_name_H-M_alt 'I -4 3 d'
_symmetry_space_group_name_H-M 'I -4 3 d'
_cell_angle_alpha 90
_cell_angle_beta 90
_cell_angle_gamma 90
_cell_length_a 11.96269
_cell_length_b 11.96269
_cell_length_c 11.96269
_cell_formula_units_Z 4
_cell_volume 1711.932
_database_code_amcsd 0019955
_exptl_crystal_density_diffrn 2.723
_cod_data_source_file inputs/fixed/downloads/19/19715.cif
_cod_data_source_block 19715
_cod_original_formula_sum 'Ca6 Al7 O16 F.87'
_cod_database_code 9017808

loop_
_space_group_symop_operation_xyz
x,y,z
1/2+x,1/2+y,1/2+z
1/2-z,x,-y
-z,1/2+x,1/2-y
1/2-y,z,-x
-y,1/2+z,1/2-x
1/2-x,y,-z
-x,1/2+y,1/2-z
1/4+x,3/4-z,1/4-y
3/4+x,1/4-z,3/4-y
1/4+z,3/4-y,1/4-x
3/4+z,1/4-y,3/4-x
1/4+y,3/4-x,1/4-z
3/4+y,1/4-x,3/4-z
1/4+x,1/4+z,1/4+y
3/4+x,3/4+z,3/4+y
1/4+z,1/4+y,1/4+x
3/4+z,3/4+y,3/4+x
1/4+y,1/4+x,1/4+z
3/4+y,3/4+x,3/4+z
-z,1/2-x,y
1/2-z,-x,1/2+y
-y,1/2-z,x
1/2-y,-z,1/2+x
-x,1/2-y,z
1/2-x,-y,1/2+z
1/2+z,1/2-x,-y
+z,-x,1/2-y
1/2+y,1/2-z,-x
+y,-z,1/2-x
1/2+x,1/2-y,-z
+x,-y,1/2-z
3/4-x,3/4+z,1/4-y
1/4-x,1/4+z,3/4-y
3/4-z,3/4+y,1/4-x
1/4-z,1/4+y,3/4-x
3/4-y,3/4+x,1/4-z
1/4-y,1/4+x,3/4-z
3/4-x,1/4-z,1/4+y
1/4-x,3/4-z,3/4+y
3/4-z,1/4-y,1/4+x
1/4-z,3/4-y,3/4+x
3/4-y,1/4-x,1/4+z
1/4-y,3/4-x,3/4+z
z,x,y
1/2+z,1/2+x,1/2+y
y,z,x
1/2+y,1/2+z,1/2+x

loop_
_atom_site_aniso_label
_atom_site_aniso_U_11
_atom_site_aniso_U_22
_atom_site_aniso_U_33
_atom_site_aniso_U_12
_atom_site_aniso_U_13
_atom_site_aniso_U_23
Al1 0.00690 0.00690 0.00690 -0.00110 -0.00110 -0.00110
Al2 0.00600 0.01000 0.01000 0.00000 0.00000 0.00000
O1 0.01670 0.00700 0.00300 -0.00500 0.00000 0.00600
O2 0.01100 0.01100 0.01100 0.00200 0.00200 0.00200

loop_
_atom_site_label
_atom_site_fract_x
_atom_site_fract_y
_atom_site_fract_z
_atom_site_occupancy
_atom_site_U_iso_or_equiv
Ca1 0.11020 0.00000 0.25000 0.68900 0.00660
Ca2 0.06540 0.00000 0.25000 0.31100 0.00660
Al1 0.23096 0.23096 0.23096 1.00000 ?
Al2 0.37500 0.00000 0.25000 1.00000 ?
O1 0.19310 0.28600 0.10000 1.00000 ?
O2 0.31480 0.31480 0.31480 1.00000 ?
F 0.87500 0.00000 0.25000 0.29000 0.03000

loop_
_cod_related_entry_id
_cod_related_entry_database
_cod_related_entry_code
1 AMCSD 0019955
